data_4322044
loop_
_publ_author_name
'Ina Loose'
'Elisabeth Droste'
'Michael B\"osing'
'Heinrich Pohlmann'
'Michael H. Dickman'
'Cristina Rosu'
'Michael T. Pope'
'Bernt Krebs'

_publ_contact_author
;
Bernt Krebs
Anorganisch-Chemisches Institut
Westfaelische Wilhelms-Universitaet Muenster
Wilhelm-Klemm-Strasse 8
48149 Muenster
Bundesrepublik Deutschland
;
_publ_contact_author_email krebs@uni-muenster.de
_publ_contact_author_fax '0049 251 83 83 66'
_publ_contact_author_phone '0049 251 83 31 31'
_publ_section_title
;
 Heteropolymetalate Clusters of the Subvalent Main Group Elements BiIII
 and SbIII
;
_journal_name_full 'Inorganic Chemistry'
_journal_page_first 2688
_journal_page_last 2694
_journal_paper_doi 10.1021/ic981313m
_journal_volume 38
_journal_year 1999
_chemical_formula_sum 'Co2 H78 N10 O89 Sb2 W20'
_chemical_formula_weight 5681.08
_chemical_name_systematic
; 
 ? 
;
_space_group_IT_number 15
_symmetry_cell_setting monoclinic
_symmetry_space_group_name_Hall '-C 2yc'
_symmetry_space_group_name_H-M 'C 1 2/c 1'
_atom_sites_solution_hydrogens geom
_atom_sites_solution_primary direct
_atom_sites_solution_secondary difmap
_audit_creation_method SHELXL
_cell_angle_alpha 90.00
_cell_angle_beta 90.600(10)
_cell_angle_gamma 90.00
_cell_formula_units_Z 4
_cell_length_a 20.744(3)
_cell_length_b 15.474(2)
_cell_length_c 26.158(5)
_cell_measurement_temperature 293(2)
_cell_volume 8396(2)
_computing_structure_refinement 'SHELXL-93 (Sheldrick, 1993)'
_computing_structure_solution 'SHELXS-86 (Sheldrick, 1990)'
_diffrn_ambient_temperature 293(2)
_diffrn_radiation_monochromator graphite
_diffrn_radiation_source 'fine-focus sealed tube'
_diffrn_radiation_type MoK\a
_diffrn_radiation_wavelength 0.71073
_diffrn_reflns_av_R_equivalents 0.0406
_diffrn_reflns_av_sigmaI/netI 0.0534
_diffrn_reflns_limit_h_max 29
_diffrn_reflns_limit_h_min 0
_diffrn_reflns_limit_k_max 21
_diffrn_reflns_limit_k_min 0
_diffrn_reflns_limit_l_max 36
_diffrn_reflns_limit_l_min -36
_diffrn_reflns_number 11837
_diffrn_reflns_theta_max 30.07
_diffrn_reflns_theta_min 2.26
_exptl_absorpt_coefficient_mu 28.413
_exptl_crystal_density_diffrn 4.494
_exptl_crystal_F_000 9984
_refine_diff_density_max 3.872
_refine_diff_density_min -2.626
_refine_diff_density_rms 0.513
_refine_ls_extinction_coef 0.000038(5)
_refine_ls_extinction_expression Fc^*^=kFc[1+0.001xFc^2^\l^3^/sin(2\q)]^-1/4^
_refine_ls_extinction_method SHELXL
_refine_ls_goodness_of_fit_all 1.060
_refine_ls_goodness_of_fit_obs 1.101
_refine_ls_matrix_type full
_refine_ls_number_parameters 322
_refine_ls_number_reflns 11550
_refine_ls_number_restraints 0
_refine_ls_restrained_S_all 1.063
_refine_ls_restrained_S_obs 1.101
_refine_ls_R_factor_all 0.0765
_refine_ls_R_factor_obs 0.0504
_refine_ls_shift/esd_max -0.143
_refine_ls_shift/esd_mean 0.003
_refine_ls_structure_factor_coef Fsqd
_refine_ls_weighting_details 'w=1/[\s^2^(Fo^2^)+(0.0721P)^2^+264.2377P] where P=(Fo^2^+2Fc^2^)/3'
_refine_ls_weighting_scheme calc
_refine_ls_wR_factor_all 0.1343
_refine_ls_wR_factor_obs 0.1209
_reflns_number_observed 8754
_reflns_number_total 11554
_reflns_observed_criterion >2sigma(I)
_cod_data_source_file ic981313m_8.cif
_cod_data_source_block cosbw
_cod_depositor_comments
;
The following automatic conversions were performed:

'_refine_ls_weighting_scheme' value 'calc
w=1/[\s^2^(Fo^2^)+(0.0721P)^2^+264.2377P] where P=(Fo^2^+2Fc^2^)/3'
was changed to 'calc'. New tag '_refine_ls_weighting_details' was
created. The value of the new tag was set to
'w=1/[\s^2^(Fo^2^)+(0.0721P)^2^+264.2377P] where P=(Fo^2^+2Fc^2^)/3'.

Automatic conversion script
Id: cif_fix_values 3143 2015-03-26 13:38:13Z robertas 
;
_cod_original_cell_volume 8396.1(23)
_cod_original_formula_sum 'H78 Co2 N10 O89 Sb2 W20'
_cod_database_code 4322044

loop_
_symmetry_equiv_pos_as_xyz
'x, y, z'
'-x, y, -z+1/2'
'x+1/2, y+1/2, z'
'-x+1/2, y+1/2, -z+1/2'
'-x, -y, -z'
'x, -y, z-1/2'
'-x+1/2, -y+1/2, -z'
'x+1/2, -y+1/2, z-1/2'

loop_
_atom_site_aniso_label
_atom_site_aniso_U_11
_atom_site_aniso_U_22
_atom_site_aniso_U_33
_atom_site_aniso_U_23
_atom_site_aniso_U_13
_atom_site_aniso_U_12
W1 0.0154(2) 0.0168(2) 0.0142(3) -0.0008(2) -0.0016(2) 0.0009(2)
W2 0.0170(2) 0.0242(3) 0.0170(3) -0.0011(2) 0.0022(2) 0.0024(2)
W3 0.0190(2) 0.0157(2) 0.0233(3) 0.0000(2) -0.0011(2) 0.0033(2)
W4 0.0242(3) 0.0272(3) 0.0148(3) -0.0058(2) 0.0003(2) -0.0010(2)
W5 0.0222(2) 0.0228(2) 0.0136(3) 0.0020(2) 0.0003(2) -0.0026(2)
W6 0.0196(2) 0.0299(3) 0.0134(3) 0.0021(2) -0.0038(2) 0.0010(2)
W7 0.0254(3) 0.0200(2) 0.0208(3) -0.0057(2) -0.0015(2) -0.0018(2)
W8 0.0174(2) 0.0230(2) 0.0221(3) -0.0007(2) -0.0027(2) -0.0038(2)
W9 0.0216(2) 0.0165(2) 0.0171(3) 0.0008(2) -0.0003(2) -0.0027(2)
W10 0.0230(3) 0.0205(2) 0.0165(3) 0.0009(2) -0.0007(2) -0.0023(2)
Sb 0.0145(3) 0.0160(3) 0.0117(4) -0.0009(3) -0.0012(3) 0.0001(3)
Co 0.0099(7) 0.0213(8) 0.0121(9) 0.0000(7) -0.0002(6) 0.0002(6)

loop_
_atom_site_label
_atom_site_type_symbol
_atom_site_fract_x
_atom_site_fract_y
_atom_site_fract_z
_atom_site_U_iso_or_equiv
_atom_site_thermal_displace_type
_atom_site_occupancy
_atom_site_calc_flag
_atom_site_refinement_flags
_atom_site_disorder_group
W1 W 0.14847(2) 0.33882(3) 0.01045(2) 0.01546(11) Uani 1 d . .
W2 W 0.11485(3) 0.39826(4) 0.13139(2) 0.01940(12) Uani 1 d . .
W3 W 0.17421(3) 0.54343(3) 0.05057(3) 0.01935(12) Uani 1 d . .
W4 W 0.24674(3) 0.43644(4) 0.22501(2) 0.02206(13) Uani 1 d . .
W5 W 0.22112(3) 0.23503(4) 0.19020(2) 0.01957(12) Uani 1 d . .
W6 W 0.37208(3) 0.30359(4) 0.19994(2) 0.02098(13) Uani 1 d . .
W7 W 0.31273(3) 0.59765(3) 0.13493(3) 0.02209(13) Uani 1 d . .
W8 W 0.43687(3) 0.46304(4) 0.11063(3) 0.02088(13) Uani 1 d . .
W9 W 0.34584(3) 0.54282(3) 0.01604(2) 0.01839(12) Uani 1 d . .
W10 W 0.20097(3) 0.11827(3) 0.07438(2) 0.02001(12) Uani 1 d . .
Sb Sb 0.28973(4) 0.35325(5) 0.08346(4) 0.0141(2) Uani 1 d . .
Co Co 0.03020(8) 0.26352(11) -0.09453(7) 0.0144(3) Uani 1 d . .
O1 O 0.2022(4) 0.4051(5) 0.0756(4) 0.015(2) Uiso 1 d . .
O2 O 0.2813(5) 0.3471(6) 0.1592(4) 0.020(2) Uiso 1 d . .
O3 O 0.3319(4) 0.4704(6) 0.0908(4) 0.017(2) Uiso 1 d . .
O4 O 0.0450(5) 0.4013(7) 0.1648(5) 0.031(2) Uiso 1 d . .
O5 O 0.2255(6) 0.4866(8) 0.2804(6) 0.038(3) Uiso 1 d . .
O6 O 0.3077(5) 0.6989(7) 0.1603(5) 0.030(2) Uiso 1 d . .
O7 O 0.1406(5) 0.6409(7) 0.0308(5) 0.027(2) Uiso 1 d . .
O8 O 0.1130(5) 0.5138(6) 0.1035(4) 0.021(2) Uiso 1 d . .
O9 O 0.1744(5) 0.4520(6) 0.1815(4) 0.023(2) Uiso 1 d . .
O10 O 0.2916(5) 0.5264(7) 0.1923(5) 0.027(2) Uiso 1 d . .
O11 O 0.2277(5) 0.5825(7) 0.1085(5) 0.026(2) Uiso 1 d . .
O12 O 0.0854(5) 0.3534(6) 0.0688(4) 0.022(2) Uiso 1 d . .
O13 O 0.1506(5) 0.2933(6) 0.1547(4) 0.021(2) Uiso 1 d . .
O14 O 0.2087(5) 0.3218(7) 0.2400(5) 0.026(2) Uiso 1 d . .
O15 O 0.3261(5) 0.3854(6) 0.2473(4) 0.023(2) Uiso 1 d . .
O16 O 0.4008(5) 0.5734(6) 0.1426(5) 0.024(2) Uiso 1 d . .
O17 O 0.3341(5) 0.6334(7) 0.0658(5) 0.027(2) Uiso 1 d . .
O18 O 0.2516(5) 0.5455(6) 0.0145(4) 0.023(2) Uiso 1 d . .
O19 O 0.1316(5) 0.4686(6) 0.0053(4) 0.022(2) Uiso 1 d . .
O20 O 0.3059(5) 0.2164(6) 0.2171(4) 0.023(2) Uiso 1 d . .
O21 O 0.4121(5) 0.4066(7) 0.1720(5) 0.026(2) Uiso 1 d . .
O22 O 0.4297(5) 0.5256(6) 0.0446(4) 0.020(2) Uiso 1 d . .
O23 O 0.0892(5) 0.3101(7) -0.0346(5) 0.026(2) Uiso 1 d . .
O24 O 0.1799(5) 0.1502(7) 0.2163(5) 0.027(2) Uiso 1 d . .
O25 O 0.4303(6) 0.2719(8) 0.2446(5) 0.036(3) Uiso 1 d . .
O26 O 0.5162(6) 0.4910(7) 0.1238(5) 0.034(3) Uiso 1 d . .
O27 O 0.3639(5) 0.6046(7) -0.0377(5) 0.028(2) Uiso 1 d . .
O28 O 0.1726(4) 0.2374(5) 0.0380(4) 0.015(2) Uiso 1 d . .
O29 O 0.2444(5) 0.1903(7) 0.1233(5) 0.025(2) Uiso 1 d . .
O30 O 0.3934(5) 0.2428(6) 0.1427(5) 0.024(2) Uiso 1 d . .
O31 O 0.4416(5) 0.3612(6) 0.0773(5) 0.024(2) Uiso 1 d . .
O32 O 0.3380(5) 0.4317(6) -0.0107(4) 0.020(2) Uiso 1 d . .
O33 O 0.2200(5) 0.3563(6) -0.0282(4) 0.022(2) Uiso 1 d . .
O34 O 0.2343(5) 0.0211(7) 0.0964(5) 0.027(2) Uiso 1 d . .
O35 O 0.1270(5) 0.1161(7) 0.1059(5) 0.031(2) Uiso 1 d . .
OW1 O 0.0053(7) 0.3900(9) -0.1093(6) 0.047(3) Uiso 1 d . .
OW2 O -0.0348(7) 0.2227(9) -0.1524(7) 0.050(4) Uiso 1 d . .
OW3 O -0.0473(5) 0.2432(7) -0.0449(5) 0.028(2) Uiso 1 d . .
A1 O 0.0300(7) 0.1460(9) 0.0305(7) 0.051(4) Uiso 1 d . .
A2 O 0.3556(9) 0.0624(12) 0.1450(8) 0.071(5) Uiso 1 d . .
A3 O 0.0716(11) 0.0389(14) 0.2436(10) 0.090(6) Uiso 1 d . .
A4 O 0.4640(16) 0.9594(21) 0.0577(14) 0.145(11) Uiso 1 d . .
A5 O 0.4386(11) 0.7661(15) 0.0859(11) 0.100(7) Uiso 1 d . .
A6 O 0.0218(12) 0.1809(16) 0.1663(11) 0.103(7) Uiso 1 d . .
A7 O 0.1385(12) 0.9330(16) 0.1542(11) 0.106(8) Uiso 1 d . .
A8 O 0.2850(19) 0.8502(26) 0.0915(18) 0.187(16) Uiso 1 d . .
A9 O 0.2518(20) 0.7577(26) 0.0156(15) 0.067(10) Uiso 0.50 d P .
A10 O 0.3631(21) 0.1399(29) 0.3094(20) 0.090(13) Uiso 0.50 d P .
A11 O 0.4334(25) -0.0277(32) 0.2168(23) 0.108(16) Uiso 0.50 d P .
A12 O -0.1624(28) 0.2793(40) -0.1604(27) 0.124(19) Uiso 0.50 d P .
A13 O 0.0734(24) 0.2705(33) 0.2704(23) 0.109(16) Uiso 0.50 d P .
A14 O -0.1774(53) 0.2061(74) -0.1326(48) 0.253(46) Uiso 0.50 d P .
A15 O 0.1026(38) 0.3513(50) 0.3101(34) 0.178(30) Uiso 0.50 d P .

loop_
_atom_type_symbol
_atom_type_description
_atom_type_scat_dispersion_real
_atom_type_scat_dispersion_imag
_atom_type_scat_source
N N 0.0061 0.0033 'International Tables Vol C Tables 4.2.6.8 and 6.1.1.4'
H H 0.0000 0.0000 'International Tables Vol C Tables 4.2.6.8 and 6.1.1.4'
O O 0.0106 0.0060 'International Tables Vol C Tables 4.2.6.8 and 6.1.1.4'
Co Co 0.3494 0.9721 'International Tables Vol C Tables 4.2.6.8 and 6.1.1.4'
Sb Sb -0.5866 1.5461 'International Tables Vol C Tables 4.2.6.8 and 6.1.1.4'
W W -0.8490 6.8722 'International Tables Vol C Tables 4.2.6.8 and 6.1.1.4'

loop_
_geom_angle_atom_site_label_1
_geom_angle_atom_site_label_2
_geom_angle_atom_site_label_3
_geom_angle
_geom_angle_site_symmetry_1
_geom_angle_site_symmetry_3
_geom_angle_publ_flag
O23 W1 O28 103.8(4) . . ?
O23 W1 O33 103.5(5) . . ?
O28 W1 O33 97.3(4) . . ?
O23 W1 O12 94.7(5) . . ?
O28 W1 O12 88.6(4) . . ?
O33 W1 O12 158.9(4) . . ?
O23 W1 O19 95.0(5) . . ?
O28 W1 O19 158.8(5) . . ?
O33 W1 O19 87.6(4) . . ?
O12 W1 O19 80.2(4) . . ?
O23 W1 O1 162.8(4) . . ?
O28 W1 O1 87.8(4) . . ?
O33 W1 O1 87.3(4) . . ?
O12 W1 O1 72.6(4) . . ?
O19 W1 O1 71.8(4) . . ?
O4 W2 O12 100.7(5) . . ?
O4 W2 O13 101.1(5) . . ?
O12 W2 O13 95.0(4) . . ?
O4 W2 O8 98.9(5) . . ?
O12 W2 O8 90.5(4) . . ?
O13 W2 O8 157.9(4) . . ?
O4 W2 O9 100.3(5) . . ?
O12 W2 O9 158.6(4) . . ?
O13 W2 O9 84.7(4) . . ?
O8 W2 O9 82.5(4) . . ?
O4 W2 O1 171.2(5) . . ?
O12 W2 O1 73.7(4) . . ?
O13 W2 O1 86.4(4) . . ?
O8 W2 O1 74.6(4) . . ?
O9 W2 O1 85.0(4) . . ?
O7 W3 O18 100.3(5) . . ?
O7 W3 O19 99.4(5) . . ?
O18 W3 O19 95.3(5) . . ?
O7 W3 O8 98.9(5) . . ?
O18 W3 O8 159.1(4) . . ?
O19 W3 O8 89.8(4) . . ?
O7 W3 O11 100.6(5) . . ?
O18 W3 O11 84.5(5) . . ?
O19 W3 O11 159.7(4) . . ?
O8 W3 O11 83.7(4) . . ?
O7 W3 O1 170.8(4) . . ?
O18 W3 O1 86.8(4) . . ?
O19 W3 O1 73.9(4) . . ?
O8 W3 O1 75.2(4) . . ?
O11 W3 O1 85.9(4) . . ?
O5 W4 O10 100.5(6) . . ?
O5 W4 O9 104.1(5) . . ?
O10 W4 O9 91.5(5) . . ?
O5 W4 O15 99.1(6) . . ?
O10 W4 O15 90.9(4) . . ?
O9 W4 O15 155.8(5) . . ?
O5 W4 O14 97.6(5) . . ?
O10 W4 O14 161.9(5) . . ?
O9 W4 O14 85.3(4) . . ?
O15 W4 O14 85.0(4) . . ?
O5 W4 O2 169.5(5) . . ?
O10 W4 O2 86.9(4) . . ?
O9 W4 O2 83.1(4) . . ?
O15 W4 O2 73.0(4) . . ?
O14 W4 O2 75.0(4) . . ?
O24 W5 O14 101.4(5) . . ?
O24 W5 O20 101.5(5) . . ?
O14 W5 O20 89.1(5) . . ?
O24 W5 O13 99.7(5) . . ?
O14 W5 O13 83.8(5) . . ?
O20 W5 O13 158.6(4) . . ?
O24 W5 O29 102.5(5) . . ?
O14 W5 O29 155.3(5) . . ?
O20 W5 O29 92.4(5) . . ?
O13 W5 O29 85.9(4) . . ?
O24 W5 O2 176.3(5) . . ?
O14 W5 O2 77.6(4) . . ?
O20 W5 O2 75.0(4) . . ?
O13 W5 O2 83.7(4) . . ?
O29 W5 O2 79.0(4) . . ?
O25 W6 O30 103.5(5) . . ?
O25 W6 O21 100.8(5) . . ?
O30 W6 O21 90.3(5) . . ?
O25 W6 O20 97.6(5) . . ?
O30 W6 O20 90.5(4) . . ?
O21 W6 O20 160.8(4) . . ?
O25 W6 O15 95.4(5) . . ?
O30 W6 O15 161.1(5) . . ?
O21 W6 O15 85.6(4) . . ?
O20 W6 O15 87.4(4) . . ?
O25 W6 O2 165.9(5) . . ?
O30 W6 O2 88.5(4) . . ?
O21 W6 O2 86.3(4) . . ?
O20 W6 O2 74.5(4) . . ?
O15 W6 O2 72.8(4) . . ?
O6 W7 O16 101.9(5) . . ?
O6 W7 O11 101.2(5) . . ?
O16 W7 O11 156.0(5) . . ?
O6 W7 O10 102.0(5) . . ?
O16 W7 O10 91.8(5) . . ?
O11 W7 O10 89.7(5) . . ?
O6 W7 O17 96.7(5) . . ?
O16 W7 O17 85.7(5) . . ?
O11 W7 O17 85.2(5) . . ?
O10 W7 O17 161.2(5) . . ?
O6 W7 O3 170.2(5) . . ?
O16 W7 O3 73.2(4) . . ?
O11 W7 O3 83.0(4) . . ?
O10 W7 O3 86.7(4) . . ?
O17 W7 O3 74.7(4) . . ?
O26 W8 O31 104.9(5) . . ?
O26 W8 O21 102.2(5) . . ?
O31 W8 O21 91.4(5) . . ?
O26 W8 O22 96.6(5) . . ?
O31 W8 O22 90.5(5) . . ?
O21 W8 O22 160.0(4) . . ?
O26 W8 O16 93.5(5) . . ?
O31 W8 O16 161.5(4) . . ?
O21 W8 O16 86.3(4) . . ?
O22 W8 O16 85.6(4) . . ?
O26 W8 O3 162.6(4) . . ?
O31 W8 O3 89.5(4) . . ?
O21 W8 O3 87.0(4) . . ?
O22 W8 O3 73.1(4) . . ?
O16 W8 O3 72.1(4) . . ?
O27 W9 O32 102.9(5) . . ?
O27 W9 O22 101.0(5) . . ?
O32 W9 O22 95.4(4) . . ?
O27 W9 O17 100.1(5) . . ?
O32 W9 O17 155.9(5) . . ?
O22 W9 O17 87.6(4) . . ?
O27 W9 O18 101.2(5) . . ?
O32 W9 O18 85.9(4) . . ?
O22 W9 O18 156.9(5) . . ?
O17 W9 O18 82.3(4) . . ?
O27 W9 O3 173.3(4) . . ?
O32 W9 O3 81.8(4) . . ?
O22 W9 O3 73.6(4) . . ?
O17 W9 O3 76.1(4) . . ?
O18 W9 O3 83.8(4) . . ?
O35 W10 O34 100.0(5) . . ?
O35 W10 O29 96.0(5) . . ?
O34 W10 O29 95.6(5) . . ?
O35 W10 O32 92.1(5) . 7 ?
O34 W10 O32 95.6(5) . 7 ?
O29 W10 O32 164.8(4) . 7 ?
O35 W10 O33 167.4(5) . 7 ?
O34 W10 O33 92.5(4) . 7 ?
O29 W10 O33 84.8(4) . 7 ?
O32 W10 O33 84.5(4) 7 7 ?
O35 W10 O28 89.3(4) . . ?
O34 W10 O28 170.4(4) . . ?
O29 W10 O28 85.5(4) . . ?
O32 W10 O28 81.7(4) 7 . ?
O33 W10 O28 78.1(4) 7 . ?
O1 Sb O2 91.9(4) . . ?
O1 Sb O3 92.4(4) . . ?
O2 Sb O3 89.5(4) . . ?
O30 Co OW1 97.2(5) 7 . ?
O30 Co O31 82.5(4) 7 7 ?
OW1 Co O31 177.3(5) . 7 ?
O30 Co OW3 168.6(4) 7 . ?
OW1 Co OW3 93.8(5) . . ?
O31 Co OW3 86.7(4) 7 . ?
O30 Co O23 91.5(4) 7 . ?
OW1 Co O23 87.5(5) . . ?
O31 Co O23 89.8(4) 7 . ?
OW3 Co O23 92.0(4) . . ?
O30 Co OW2 92.2(5) 7 . ?
OW1 Co OW2 89.6(6) . . ?
O31 Co OW2 93.1(5) 7 . ?
OW3 Co OW2 84.9(5) . . ?
O23 Co OW2 175.6(5) . . ?
Sb O1 W1 109.6(4) . . ?
Sb O1 W3 128.9(4) . . ?
W1 O1 W3 94.9(4) . . ?
Sb O1 W2 128.8(5) . . ?
W1 O1 W2 94.0(3) . . ?
W3 O1 W2 91.4(3) . . ?
Sb O2 W6 113.7(4) . . ?
Sb O2 W5 116.2(4) . . ?
W6 O2 W5 93.6(4) . . ?
Sb O2 W4 137.5(5) . . ?
W6 O2 W4 95.2(4) . . ?
W5 O2 W4 90.8(4) . . ?
Sb O3 W8 113.3(4) . . ?
Sb O3 W9 114.8(5) . . ?
W8 O3 W9 95.3(3) . . ?
Sb O3 W7 137.1(5) . . ?
W8 O3 W7 95.7(4) . . ?
W9 O3 W7 91.9(3) . . ?
W2 O8 W3 118.5(5) . . ?
W4 O9 W2 146.4(6) . . ?
W4 O10 W7 153.9(7) . . ?
W7 O11 W3 146.3(6) . . ?
W2 O12 W1 119.3(5) . . ?
W2 O13 W5 147.7(6) . . ?
W5 O14 W4 116.2(6) . . ?
W4 O15 W6 118.9(6) . . ?
W7 O16 W8 118.9(5) . . ?
W9 O17 W7 116.9(5) . . ?
W3 O18 W9 148.4(7) . . ?
W3 O19 W1 119.1(5) . . ?
W5 O20 W6 116.8(5) . . ?
W8 O21 W6 144.5(7) . . ?
W9 O22 W8 118.1(5) . . ?
W1 O23 Co 170.5(6) . . ?
W1 O28 W10 177.4(6) . . ?
W10 O29 W5 133.4(6) . . ?
W6 O30 Co 136.7(6) . 7 ?
W8 O31 Co 136.6(6) . 7 ?
W9 O32 W10 134.6(5) . 7 ?
W1 O33 W10 176.9(6) . 7 ?
A14 A12 A10 173.4(71) . 8_455 ?

loop_
_geom_bond_atom_site_label_1
_geom_bond_atom_site_label_2
_geom_bond_distance
_geom_bond_site_symmetry_2
_geom_bond_publ_flag
W1 O23 1.752(11) . ?
W1 O28 1.796(9) . ?
W1 O33 1.825(10) . ?
W1 O12 2.034(11) . ?
W1 O19 2.043(10) . ?
W1 O1 2.271(10) . ?
W2 O4 1.701(12) . ?
W2 O12 1.874(11) . ?
W2 O13 1.884(10) . ?
W2 O8 1.931(10) . ?
W2 O9 1.975(11) . ?
W2 O1 2.342(9) . ?
W3 O7 1.738(11) . ?
W3 O18 1.871(10) . ?
W3 O19 1.871(11) . ?
W3 O8 1.943(10) . ?
W3 O11 1.965(11) . ?
W3 O1 2.311(9) . ?
W4 O5 1.706(14) . ?
W4 O10 1.885(11) . ?
W4 O9 1.890(11) . ?
W4 O15 1.911(10) . ?
W4 O14 1.982(10) . ?
W4 O2 2.327(10) . ?
W5 O24 1.713(11) . ?
W5 O14 1.892(11) . ?
W5 O20 1.910(10) . ?
W5 O13 1.946(10) . ?
W5 O29 1.947(12) . ?
W5 O2 2.290(10) . ?
W6 O25 1.742(13) . ?
W6 O30 1.826(11) . ?
W6 O21 1.943(11) . ?
W6 O20 1.981(10) . ?
W6 O15 2.017(10) . ?
W6 O2 2.256(10) . ?
W7 O6 1.705(11) . ?
W7 O16 1.874(10) . ?
W7 O11 1.901(11) . ?
W7 O10 1.917(12) . ?
W7 O17 1.947(12) . ?
W7 O3 2.318(9) . ?
W8 O26 1.732(12) . ?
W8 O31 1.804(10) . ?
W8 O21 1.903(12) . ?
W8 O22 1.983(11) . ?
W8 O16 2.046(10) . ?
W8 O3 2.237(9) . ?
W9 O27 1.744(12) . ?
W9 O32 1.862(9) . ?
W9 O22 1.904(10) . ?
W9 O17 1.929(11) . ?
W9 O18 1.956(10) . ?
W9 O3 2.275(10) . ?
W10 O35 1.750(12) . ?
W10 O34 1.750(11) . ?
W10 O29 1.916(11) . ?
W10 O32 2.000(11) 7 ?
W10 O33 2.083(10) 7 ?
W10 O28 2.154(9) . ?
Sb O1 1.993(9) . ?
Sb O2 1.994(11) . ?
Sb O3 2.021(9) . ?
Co O30 2.038(11) 7 ?
Co OW1 2.059(14) . ?
Co O31 2.066(10) 7 ?
Co OW3 2.100(12) . ?
Co O23 2.105(11) . ?
Co OW2 2.11(2) . ?
O30 Co 2.038(11) 7 ?
O31 Co 2.066(10) 7 ?
O32 W10 2.000(11) 7 ?
O33 W10 2.083(10) 7 ?
A9 A9 0.85(7) 7_565 ?
A10 A12 1.57(7) 8_556 ?
A12 A14 1.38(11) . ?
A12 A10 1.57(7) 8_455 ?
A13 A15 1.73(9) . ?
